data_2103610
loop_
_publ_author_name
'Burchell, Colin J.'
'Glidewell, Christopher'
'Lough, Alan J.'
'Ferguson, George'

_publ_section_title
;
 Salts of 3,5-dinitrobenzoic acid with organic diamines:
 hydrogen-bonded supramolecular structures in one, two and three
 dimensions
;
_journal_issue 2
_journal_name_full 'Acta Crystallographica Section B'
_journal_page_first 201
_journal_page_last 212
_journal_paper_doi 10.1107/S010876810001853X
_journal_volume 57
_journal_year 2001
_chemical_formula_moiety '2(C7 H3 N2 O6), C6 H18 N2'
_chemical_formula_sum 'C20 H24 N6 O12'
_chemical_formula_weight 540.45
_chemical_name_systematic
;
3,5-Dinitrobenzoic acid--N,N,N',N'-tetramethylethylenediamine (2/1)
;
_space_group_IT_number 14
_symmetry_cell_setting monoclinic
_symmetry_space_group_name_Hall '-P 2ybc'
_symmetry_space_group_name_H-M 'P 1 21/c 1'
_cell_angle_alpha 90.00
_cell_angle_beta 92.031(2)
_cell_angle_gamma 90.00
_cell_formula_units_Z 2
_cell_length_a 6.0665(2)
_cell_length_b 9.0635(3)
_cell_length_c 21.8452(6)
_cell_measurement_reflns_used 4055
_cell_measurement_temperature 100.00(10)
_cell_measurement_theta_max 32.05
_cell_measurement_theta_min 2.92
_cell_volume 1200.38(7)
_computing_cell_refinement 'DENZO-SMN (Otwinowski & Minor, 1997)'
_computing_data_collection 'Kappa-CCD server software (Nonius, 1997)'
_computing_data_reduction 'DENZO-SMN (Otwinowski & Minor, 1997)'
_computing_molecular_graphics 'NRCVAX-96, ORTEP (Johnson, 1976), PLATON (Spek, 2000)'
_computing_publication_material 'NRCVAX-96, SHELXL-97  and WordPerfect macro PRPKAPPA (Ferguson, 1999)'
_computing_structure_refinement 'NRCVAX-96 and SHELXL-97 (Sheldrick, 1997b)'
_computing_structure_solution 'SHELXS-97 (Sheldrick, 1997a)'
_diffrn_ambient_temperature 100.00(10)
_diffrn_measured_fraction_theta_full .968
_diffrn_measured_fraction_theta_max .968
_diffrn_measurement_device_type Kappa-CCD
_diffrn_measurement_method '\f scans and \w scans with \k offsets'
_diffrn_radiation_monochromator graphite
_diffrn_radiation_source 'fine-focus sealed X-ray tube'
_diffrn_radiation_type 'Mo K\a'
_diffrn_radiation_wavelength .71073
_diffrn_reflns_av_R_equivalents .032
_diffrn_reflns_av_sigmaI/netI .0482
_diffrn_reflns_limit_h_max 9
_diffrn_reflns_limit_h_min 0
_diffrn_reflns_limit_k_max 13
_diffrn_reflns_limit_k_min 0
_diffrn_reflns_limit_l_max 32
_diffrn_reflns_limit_l_min -32
_diffrn_reflns_number 4055
_diffrn_reflns_theta_full 32.05
_diffrn_reflns_theta_max 32.05
_diffrn_reflns_theta_min 2.92
_diffrn_standards_decay_% 0
_exptl_absorpt_coefficient_mu .125
_exptl_absorpt_correction_T_max .9705
_exptl_absorpt_correction_T_min .9574
_exptl_absorpt_correction_type multi-scan
_exptl_absorpt_process_details 'DENZO-SMN (Otwinowski & Minor, 1997)'
_exptl_crystal_colour colourless
_exptl_crystal_density_diffrn 1.495
_exptl_crystal_density_method 'not measured'
_exptl_crystal_description block
_exptl_crystal_F_000 564
_exptl_crystal_size_max .35
_exptl_crystal_size_mid .28
_exptl_crystal_size_min .24
_refine_diff_density_max .387
_refine_diff_density_min -.349
_refine_ls_extinction_coef .033(8)
_refine_ls_extinction_method SHELXL
_refine_ls_goodness_of_fit_ref 1.123
_refine_ls_hydrogen_treatment constr
_refine_ls_matrix_type full
_refine_ls_number_parameters 175
_refine_ls_number_reflns 4055
_refine_ls_number_restraints 0
_refine_ls_restrained_S_all 1.123
_refine_ls_R_factor_all .0718
_refine_ls_R_factor_gt .0506
_refine_ls_shift/su_max .000
_refine_ls_shift/su_mean .000
_refine_ls_structure_factor_coef Fsqd
_refine_ls_weighting_details 'w=1/[\s^2^(Fo^2^)+(0.0598P)^2^+0.6243P] where P=(Fo^2^+2Fc^2^)/3'
_refine_ls_weighting_scheme calc
_refine_ls_wR_factor_ref .1647
_reflns_number_gt 3109
_reflns_number_total 4055
_reflns_threshold_expression >2\s(I)
_cod_data_source_file na0113.cif
_cod_data_source_block 4
_cod_depositor_comments
;
The following automatic conversions were performed:
'_exptl_absorpt_correction_type' value 'Multi-scan' changed to
'multi-scan' according to
'/home/saulius/struct/CIF-dictionaries/cif_core.dic' dictionary named
'cif_core.dic' version 2.4.1 from 2010-06-29.

Automatic conversion script
Id: cif_fix_enum 1527 2010-12-29 10:47:43Z saulius 

The following automatic conversions were performed:

'_exptl_absorpt_correction_type' value 'Multi-scan' changed to
'multi-scan' according to
/home/saulius/struct/CIF-dictionaries/cif_core.dic dictionary named
'cif_core.dic' version 2.4.1 from 2010-06-29.

Automatic conversion script
Id: cif_fix_values 1715 2011-07-08 13:25:40Z adriana 
;
_cod_original_sg_symbol_H-M 'P 21/c'
_cod_database_code 2103610
_cod_database_fobs_code 2103610

loop_
_symmetry_equiv_pos_as_xyz
'x, y, z'
'-x, y+1/2, -z+1/2'
'-x, -y, -z'
'x, -y-1/2, z-1/2'

loop_
_atom_site_label
_atom_site_fract_x
_atom_site_fract_y
_atom_site_fract_z
_atom_site_U_iso_or_equiv
_atom_site_adp_type
_atom_site_calc_flag
_atom_site_refinement_flags
_atom_site_occupancy
_atom_site_type_symbol
C1 .4248(2) .56775(16) .49883(7) .0251(3) Uani d . 1 C
N2 .53995(19) .69807(14) .52707(5) .0238(3) Uani d . 1 N
C3 .7120(3) .75859(18) .48694(7) .0310(3) Uani d . 1 C
C4 .3758(3) .81410(18) .54166(8) .0320(3) Uani d . 1 C
O1 .98581(19) .55026(16) .57655(5) .0361(3) Uani d . 1 O
O2 .71388(17) .62434(13) .63570(5) .0289(3) Uani d . 1 O
O3 .8220(3) .58143(19) .85735(6) .0549(4) Uani d . 1 O
O4 1.1290(3) .49912(19) .89778(6) .0583(5) Uani d . 1 O
O5 1.6636(2) .28016(16) .76694(7) .0442(3) Uani d . 1 O
O6 1.6070(2) .28000(15) .66830(6) .0392(3) Uani d . 1 O
N3 1.0066(3) .52831(18) .85339(6) .0390(4) Uani d . 1 N
N5 1.5548(2) .31231(15) .72034(7) .0314(3) Uani d . 1 N
C11 1.0317(2) .51612(16) .68339(6) .0226(3) Uani d . 1 C
C12 .9577(2) .54362(17) .74161(6) .0250(3) Uani d . 1 C
C13 1.0854(3) .49720(17) .79201(6) .0274(3) Uani d . 1 C
C14 1.2826(3) .42282(17) .78700(7) .0283(3) Uani d . 1 C
C15 1.3486(2) .39549(16) .72811(7) .0252(3) Uani d . 1 C
C16 1.2296(2) .44124(16) .67644(7) .0242(3) Uani d . 1 C
C17 .9013(2) .56779(16) .62700(6) .0243(3) Uani d . 1 C
H1A .3817 .5902 .4557 .030 Uiso calc R 1 H
H1B .2890 .5467 .5211 .030 Uiso calc R 1 H
H2 .6090 .6677 .5636 .029 Uiso calc R 1 H
H3A .6425 .7927 .4483 .046 Uiso calc R 1 H
H3B .8198 .6813 .4785 .046 Uiso calc R 1 H
H3C .7869 .8415 .5076 .046 Uiso calc R 1 H
H4A .4520 .8984 .5609 .048 Uiso calc R 1 H
H4B .2689 .7738 .5698 .048 Uiso calc R 1 H
H4C .2986 .8464 .5038 .048 Uiso calc R 1 H
H12 .8219 .5934 .7469 .030 Uiso calc R 1 H
H14 1.3681 .3922 .8220 .034 Uiso calc R 1 H
H16 1.2821 .4219 .6368 .029 Uiso calc R 1 H

loop_
_atom_site_aniso_label
_atom_site_aniso_U_11
_atom_site_aniso_U_22
_atom_site_aniso_U_33
_atom_site_aniso_U_12
_atom_site_aniso_U_13
_atom_site_aniso_U_23
C1 .0223(6) .0257(7) .0273(7) -.0007(5) -.0007(5) -.0020(5)
N2 .0238(5) .0249(6) .0225(5) .0007(4) .0007(4) .0000(4)
C3 .0329(8) .0322(7) .0281(7) -.0063(6) .0043(6) .0024(6)
C4 .0324(8) .0278(7) .0358(8) .0060(6) .0011(6) -.0034(6)
O1 .0274(5) .0590(8) .0221(5) .0052(5) .0020(4) .0008(5)
O2 .0263(5) .0356(6) .0245(5) .0077(4) -.0009(4) -.0010(4)
O3 .0679(10) .0664(10) .0316(7) .0271(8) .0177(6) .0010(6)
O4 .0852(12) .0680(10) .0213(6) .0233(9) -.0036(6) .0057(6)
O5 .0331(6) .0478(8) .0513(8) .0096(5) -.0069(6) .0126(6)
O6 .0320(6) .0393(7) .0469(7) .0082(5) .0081(5) -.0008(6)
N3 .0569(9) .0379(8) .0224(6) .0115(7) .0052(6) .0025(6)
N5 .0235(6) .0267(6) .0438(8) .0011(5) -.0001(5) .0058(6)
C11 .0206(6) .0256(6) .0215(6) -.0014(5) .0009(5) -.0008(5)
C12 .0248(6) .0272(6) .0231(6) .0015(5) .0026(5) .0007(5)
C13 .0340(7) .0290(7) .0194(6) .0021(6) .0032(5) .0020(5)
C14 .0309(7) .0278(7) .0259(7) .0003(6) -.0040(5) .0054(5)
C15 .0207(6) .0237(6) .0311(7) .0009(5) .0002(5) .0021(5)
C16 .0218(6) .0257(6) .0251(6) -.0008(5) .0028(5) -.0015(5)
C17 .0217(6) .0289(7) .0223(6) -.0010(5) -.0008(5) -.0007(5)

loop_
_atom_type_symbol
_atom_type_description
_atom_type_scat_dispersion_real
_atom_type_scat_dispersion_imag
_atom_type_scat_source
C C .0033 .0016 'International Tables Vol C Tables 4.2.6.8 and 6.1.1.4'
H H .0000 .0000 'International Tables Vol C Tables 4.2.6.8 and 6.1.1.4'
N N .0061 .0033 'International Tables Vol C Tables 4.2.6.8 and 6.1.1.4'
O O .0106 .0060 'International Tables Vol C Tables 4.2.6.8 and 6.1.1.4'

loop_
_geom_angle_atom_site_label_1
_geom_angle_atom_site_label_2
_geom_angle_atom_site_label_3
_geom_angle_site_symmetry_1
_geom_angle_site_symmetry_3
_geom_angle
_geom_angle_publ_flag
N2 C1 C1 . 3_666 110.58(14) no
N2 C1 H1A . . 109.5 no
C1 C1 H1A 3_666 . 109.5 no
N2 C1 H1B . . 109.5 no
C1 C1 H1B 3_666 . 109.5 no
H1A C1 H1B . . 108.1 no
C4 N2 C3 . . 110.68(12) no
C4 N2 C1 . . 109.88(11) no
C3 N2 C1 . . 112.00(11) no
C4 N2 H2 . . 108.1 no
C3 N2 H2 . . 108.1 no
C1 N2 H2 . . 108.1 no
N2 C3 H3A . . 109.5 no
N2 C3 H3B . . 109.5 no
H3A C3 H3B . . 109.5 no
N2 C3 H3C . . 109.5 no
H3A C3 H3C . . 109.5 no
H3B C3 H3C . . 109.5 no
N2 C4 H4A . . 109.5 no
N2 C4 H4B . . 109.5 no
H4A C4 H4B . . 109.5 no
N2 C4 H4C . . 109.5 no
H4A C4 H4C . . 109.5 no
H4B C4 H4C . . 109.5 no
O3 N3 O4 . . 123.86(15) no
O3 N3 C13 . . 117.93(14) no
O4 N3 C13 . . 118.20(16) no
O6 N5 O5 . . 124.25(14) no
O6 N5 C15 . . 118.45(13) no
O5 N5 C15 . . 117.30(14) no
C12 C11 C16 . . 119.75(13) no
C12 C11 C17 . . 120.91(12) no
C16 C11 C17 . . 119.33(12) no
C11 C12 C13 . . 118.90(13) no
C11 C12 H12 . . 120.6 no
C13 C12 H12 . . 120.6 no
C14 C13 C12 . . 123.05(14) no
C14 C13 N3 . . 118.52(14) no
C12 C13 N3 . . 118.43(14) no
C13 C14 C15 . . 116.19(13) no
C13 C14 H14 . . 121.9 no
C15 C14 H14 . . 121.9 no
C16 C15 C14 . . 123.09(13) no
C16 C15 N5 . . 118.68(13) no
C14 C15 N5 . . 118.23(13) no
C15 C16 C11 . . 119.01(13) no
C15 C16 H16 . . 120.5 no
C11 C16 H16 . . 120.5 no
O1 C17 O2 . . 125.82(14) no
O1 C17 C11 . . 117.51(13) no
O2 C17 C11 . . 116.66(12) no

loop_
_geom_bond_atom_site_label_1
_geom_bond_atom_site_label_2
_geom_bond_site_symmetry_2
_geom_bond_distance
_geom_bond_publ_flag
C1 N2 . 1.4943(19) no
C1 C1 3_666 1.529(3) no
C1 H1A . .9900 no
C1 H1B . .9900 no
N2 C3 . 1.4914(19) no
N2 C4 . 1.4905(19) no
N2 H2 . .9300 no
C3 H3A . .9800 no
C3 H3B . .9800 no
C3 H3C . .9800 no
C4 H4A . .9800 no
C4 H4B . .9800 no
C4 H4C . .9800 no
O1 C17 . 1.2422(18) no
O2 C17 . 1.2676(18) no
O3 N3 . 1.225(2) no
O4 N3 . 1.229(2) no
O5 N5 . 1.2283(19) no
O6 N5 . 1.226(2) no
N3 C13 . 1.467(2) no
N5 C15 . 1.4754(19) no
C11 C12 . 1.3864(19) no
C11 C16 . 1.3922(19) no
C11 C17 . 1.5144(19) no
C12 C13 . 1.389(2) no
C12 H12 . .9500 no
C13 C14 . 1.381(2) no
C14 C15 . 1.383(2) no
C14 H14 . .9500 no
C15 C16 . 1.382(2) no
C16 H16 . .9500 no

loop_
_geom_hbond_atom_site_label_D
_geom_hbond_atom_site_label_H
_geom_hbond_atom_site_label_A
_geom_hbond_site_symmetry_A
_geom_hbond_distance_DH
_geom_hbond_distance_HA
_geom_hbond_distance_DA
_geom_hbond_angle_DHA
_geom_hbond_publ_flag
N2 H2 O2 . .93 1.72 2.648(2) 173.0 yes
C1 H1B O1 1_455 .99 2.24 3.213(2) 168 y

loop_
_geom_torsion_atom_site_label_1
_geom_torsion_atom_site_label_2
_geom_torsion_atom_site_label_3
_geom_torsion_atom_site_label_4
_geom_torsion_site_symmetry_1
_geom_torsion
_geom_torsion_publ_flag
C1 C1 N2 C4 3_666 -163.00(15) no
C1 C1 N2 C3 3_666 73.56(18) no
C16 C11 C12 C13 . .9(2) no
C17 C11 C12 C13 . -178.50(13) no
C11 C12 C13 C14 . -.8(2) no
C11 C12 C13 N3 . 179.34(14) no
O3 N3 C13 C14 . -173.10(17) no
O4 N3 C13 C14 . 6.6(3) no
O3 N3 C13 C12 . 6.8(3) no
O4 N3 C13 C12 . -173.53(17) no
C12 C13 C14 C15 . -.2(2) no
N3 C13 C14 C15 . 179.61(14) no
C13 C14 C15 C16 . 1.3(2) no
C13 C14 C15 N5 . -178.14(13) no
O6 N5 C15 C16 . -3.8(2) no
O5 N5 C15 C16 . 176.04(14) no
O6 N5 C15 C14 . 175.61(14) no
O5 N5 C15 C14 . -4.5(2) no
C14 C15 C16 C11 . -1.2(2) no
N5 C15 C16 C11 . 178.19(13) no
C12 C11 C16 C15 . .1(2) no
C17 C11 C16 C15 . 179.48(13) no
C12 C11 C17 O1 . 174.20(14) no
C16 C11 C17 O1 . -5.2(2) no
C12 C11 C17 O2 . -6.3(2) no
C16 C11 C17 O2 . 174.30(13) no
